data_4003594
loop_
_publ_author_name
'Sharber, Seth A.'
'Thomas, Samuel W.'

_publ_section_title
;
 Side Chain Regioisomers that Dictate Optical Properties and
 Mechanofluorochromism through Crystal Packing
;
_journal_name_full 'Chemistry of Materials'
_journal_paper_doi 10.1021/acs.chemmater.0c01676
_journal_year 2020
_chemical_formula_sum 'C42 H28 F8 N2 O4'
_chemical_formula_weight 776.66
_space_group_crystal_system triclinic
_space_group_IT_number 2
_space_group_name_Hall '-P 1'
_space_group_name_H-M_alt 'P -1'
_atom_sites_solution_hydrogens geom
_audit_creation_method SHELXL-2014/7
_audit_update_record
;
2017-08-25 # Formatted by publCIF

;
_cell_angle_alpha 60.589(2)
_cell_angle_beta 77.321(3)
_cell_angle_gamma 81.330(2)
_cell_formula_units_Z 2
_cell_length_a 7.5445(10)
_cell_length_b 16.744(2)
_cell_length_c 16.820(2)
_cell_measurement_reflns_used 9949
_cell_measurement_temperature 278(2)
_cell_measurement_theta_max 22.01
_cell_measurement_theta_min 2.41
_cell_volume 1803.5(4)
_computing_structure_refinement 'SHELXL-2014/7 (Sheldrick, 2014)'
_diffrn_ambient_temperature 278(2)
_diffrn_measured_fraction_theta_full 0.997
_diffrn_measured_fraction_theta_max 0.997
_diffrn_measurement_device_type 'Bruker APEX-II CCD'
_diffrn_measurement_method '\f and \w scans'
_diffrn_radiation_type MoK\a
_diffrn_radiation_wavelength 0.71073
_diffrn_reflns_av_R_equivalents 0.0253
_diffrn_reflns_av_unetI/netI 0.0188
_diffrn_reflns_Laue_measured_fraction_full 0.997
_diffrn_reflns_Laue_measured_fraction_max 0.997
_diffrn_reflns_limit_h_max 7
_diffrn_reflns_limit_h_min -7
_diffrn_reflns_limit_k_max 17
_diffrn_reflns_limit_k_min -17
_diffrn_reflns_limit_l_max 17
_diffrn_reflns_limit_l_min -17
_diffrn_reflns_number 20104
_diffrn_reflns_point_group_measured_fraction_full 0.997
_diffrn_reflns_point_group_measured_fraction_max 0.997
_diffrn_reflns_theta_full 22.062
_diffrn_reflns_theta_max 22.062
_diffrn_reflns_theta_min 1.398
_exptl_absorpt_coefficient_mu 0.120
_exptl_absorpt_correction_type none
_exptl_absorpt_process_details 'SADABS (Sheldrick, 2009)'
_exptl_crystal_colour Yellow
_exptl_crystal_density_diffrn 1.430
_exptl_crystal_description Prism
_exptl_crystal_F_000 796
_exptl_crystal_size_max 0.2
_exptl_crystal_size_mid 0.1
_exptl_crystal_size_min 0.1
_exptl_transmission_factor_max 0.7447
_exptl_transmission_factor_min 0.6798
_refine_diff_density_max 0.497
_refine_diff_density_min -0.353
_refine_diff_density_rms 0.059
_refine_ls_extinction_method none
_refine_ls_goodness_of_fit_ref 1.019
_refine_ls_hydrogen_treatment constr
_refine_ls_matrix_type full
_refine_ls_number_parameters 506
_refine_ls_number_reflns 4423
_refine_ls_number_restraints 0
_refine_ls_restrained_S_all 1.019
_refine_ls_R_factor_all 0.0842
_refine_ls_R_factor_gt 0.0716
_refine_ls_shift/su_max 0.000
_refine_ls_shift/su_mean 0.000
_refine_ls_structure_factor_coef Fsqd
_refine_ls_weighting_details 'w=1/[\s^2^(Fo^2^)+(0.1374P)^2^+1.4684P] where P=(Fo^2^+2Fc^2^)/3'
_refine_ls_weighting_scheme calc
_refine_ls_wR_factor_gt 0.2041
_refine_ls_wR_factor_ref 0.2265
_reflns_Friedel_coverage 0.000
_reflns_number_gt 3667
_reflns_number_total 4423
_reflns_threshold_expression 'I > 2\s(I)'
_cod_data_source_file cm0c01676_si_009.cif
_cod_data_source_block SS170823_1_0m_a
_cod_database_code 4003594
_shelx_shelxl_version_number 2014/7
_shelx_space_group_comment
;
The symmetry employed for this shelxl refinement is uniquely defined
by the following loop, which should always be used as a source of
symmetry information in preference to the above space-group names.
They are only intended as comments.
;

loop_
_space_group_symop_operation_xyz
'x, y, z'
'-x, -y, -z'

loop_
_atom_site_label
_atom_site_type_symbol
_atom_site_fract_x
_atom_site_fract_y
_atom_site_fract_z
_atom_site_U_iso_or_equiv
_atom_site_adp_type
_atom_site_occupancy
_atom_site_site_symmetry_order
_atom_site_calc_flag
_atom_site_refinement_flags_posn
_atom_site_refinement_flags_adp
_atom_site_refinement_flags_occupancy
_atom_site_disorder_assembly
_atom_site_disorder_group
F24A F 0.5985(6) 0.6846(3) 0.7907(3) 0.1648(16) Uani 1 1 d . . . . .
F24B F 0.7746(5) 0.2109(2) 0.7769(3) 0.1384(13) Uani 1 1 d . . . . .
F25A F 0.6969(9) 0.5158(4) 0.9217(3) 0.223(3) Uani 1 1 d . . . . .
F25B F 0.6311(6) 0.0639(3) 0.9267(3) 0.1613(15) Uani 1 1 d . . . . .
F26B F 0.6297(5) -0.0946(2) 0.9222(2) 0.1355(12) Uani 1 1 d . . . . .
F27A F 0.8824(7) 0.4215(3) 0.7003(5) 0.216(3) Uani 1 1 d . . . . .
F27B F 0.7693(5) -0.1030(2) 0.7662(3) 0.1405(13) Uani 1 1 d . . . . .
O23A O 0.7667(4) 0.7944(2) 0.5755(2) 0.0872(9) Uani 1 1 d . . . . .
O23B O 0.7710(3) 0.28345(18) 0.5803(2) 0.0927(10) Uani 1 1 d . . . . .
N36A N 1.3322(7) 0.3658(2) 0.8916(3) 0.1103(14) Uani 1 1 d . . . . .
N36B N 0.1790(6) -0.1298(2) 0.8875(3) 0.1028(13) Uani 1 1 d . . . . .
C1A C 0.8299(4) 1.0278(2) 0.4774(2) 0.0625(10) Uani 1 1 d . . . . .
H1A H 0.7139 1.0464 0.4623 0.075 Uiso 1 1 calc R U . . .
C1B C 0.6764(4) 0.5247(2) 0.4707(2) 0.0557(9) Uani 1 1 d . . . . .
H1B H 0.7967 0.5414 0.4508 0.067 Uiso 1 1 calc R U . . .
C2A C 0.8669(4) 0.9365(2) 0.5361(2) 0.0578(9) Uani 1 1 d . . . . .
C2B C 0.6420(4) 0.4329(2) 0.5236(2) 0.0490(8) Uani 1 1 d . . . . .
C3A C 1.0393(4) 0.9068(2) 0.5602(2) 0.0583(9) Uani 1 1 d . . . . .
C3B C 0.4610(4) 0.4065(2) 0.5541(2) 0.0502(8) Uani 1 1 d . . . . .
C21A C 0.7166(5) 0.8748(3) 0.5716(3) 0.0729(11) Uani 1 1 d . . . . .
C21B C 0.8040(4) 0.3675(2) 0.5446(2) 0.0585(9) Uani 1 1 d . . . . .
C22A C 0.6267(7) 0.7285(3) 0.6080(4) 0.1094(18) Uani 1 1 d . . . . .
H22A H 0.6036 0.7229 0.5565 0.131 Uiso 1 1 calc R U . . .
H22B H 0.5142 0.7497 0.6344 0.131 Uiso 1 1 calc R U . . .
C23A C 0.6897(5) 0.6378(3) 0.6791(3) 0.0697(10) Uani 1 1 d . . . . .
C23B C 0.8435(5) 0.1318(3) 0.6914(3) 0.0720(11) Uani 1 1 d . . . . .
C24A C 0.6684(7) 0.6199(3) 0.7675(4) 0.0899(13) Uani 1 1 d . . . . .
C24B C 0.7741(6) 0.1341(3) 0.7713(4) 0.0854(13) Uani 1 1 d . . . . .
C25A C 0.7175(9) 0.5348(5) 0.8354(4) 0.1149(19) Uani 1 1 d . . . . .
C25B C 0.7014(7) 0.0583(4) 0.8491(3) 0.0931(14) Uani 1 1 d . . . . .
C26A C 0.7910(8) 0.4696(3) 0.8087(5) 0.113(2) Uani 1 1 d . . . . .
C26B C 0.7007(6) -0.0208(3) 0.8472(3) 0.0852(13) Uani 1 1 d . . . . .
C27A C 0.8102(8) 0.4893(4) 0.7209(6) 0.1140(18) Uani 1 1 d . . . . .
C27B C 0.7709(6) -0.0238(3) 0.7674(4) 0.0854(13) Uani 1 1 d . . . . .
C28A C 0.7604(7) 0.5711(4) 0.6580(4) 0.0923(14) Uani 1 1 d . . . . .
H28A H 0.7750 0.5829 0.5969 0.111 Uiso 1 1 calc R U . . .
C28B C 0.8412(6) 0.0511(3) 0.6902(3) 0.0803(12) Uani 1 1 d . . . . .
H28B H 0.8882 0.0474 0.6361 0.096 Uiso 1 1 calc R U . . .
C31A C 1.0869(5) 0.8134(3) 0.6218(3) 0.0620(10) Uani 1 1 d . . . . .
C31B C 0.4100(4) 0.3136(2) 0.6099(2) 0.0584(9) Uani 1 1 d . . . . .
C32A C 1.1266(5) 0.7351(3) 0.6724(3) 0.0642(10) Uani 1 1 d . . . . .
C32B C 0.3638(5) 0.2367(3) 0.6571(3) 0.0631(10) Uani 1 1 d . . . . .
C33A C 1.1755(5) 0.6414(2) 0.7291(3) 0.0609(9) Uani 1 1 d . . . . .
C33B C 0.3155(4) 0.1433(2) 0.7149(3) 0.0611(10) Uani 1 1 d . . . . .
C34A C 1.1611(7) 0.6033(3) 0.8234(3) 0.0876(13) Uani 1 1 d . . . . .
H34A H 1.1144 0.6395 0.8518 0.105 Uiso 1 1 calc R U . . .
C34B C 0.2292(6) 0.1130(3) 0.8052(3) 0.0748(11) Uani 1 1 d . . . . .
H34B H 0.1993 0.1547 0.8282 0.090 Uiso 1 1 calc R U . . .
C35A C 1.2136(8) 0.5136(3) 0.8768(3) 0.0928(15) Uani 1 1 d . . . . .
H35A H 1.2046 0.4909 0.9402 0.111 Uiso 1 1 calc R U . . .
C35B C 0.1862(6) 0.0236(3) 0.8620(3) 0.0777(12) Uani 1 1 d . . . . .
H35B H 0.1298 0.0055 0.9229 0.093 Uiso 1 1 calc R U . . .
C36A C 1.2798(6) 0.4559(2) 0.8386(3) 0.0748(11) Uani 1 1 d . . . . .
C36B C 0.2250(5) -0.0402(2) 0.8306(3) 0.0706(11) Uani 1 1 d . . . . .
C37A C 1.2905(6) 0.4942(3) 0.7446(3) 0.0824(12) Uani 1 1 d . . . . .
H37A H 1.3333 0.4579 0.7160 0.099 Uiso 1 1 calc R U . . .
C37B C 0.3101(6) -0.0099(3) 0.7398(3) 0.0785(12) Uani 1 1 d . . . . .
H37B H 0.3372 -0.0510 0.7162 0.094 Uiso 1 1 calc R U . . .
C38A C 1.2400(6) 0.5843(3) 0.6918(3) 0.0791(12) Uani 1 1 d . . . . .
H38A H 1.2500 0.6074 0.6283 0.095 Uiso 1 1 calc R U . . .
C38B C 0.3553(5) 0.0796(3) 0.6838(3) 0.0735(11) Uani 1 1 d . . . . .
H38B H 0.4144 0.0977 0.6234 0.088 Uiso 1 1 calc R U . . .
C39A C 1.3270(13) 0.3294(4) 0.9887(5) 0.163(3) Uani 1 1 d . . . . .
H39A H 1.3931 0.3674 0.9988 0.245 Uiso 1 1 calc R U . . .
H39B H 1.3814 0.2682 1.0137 0.245 Uiso 1 1 calc R U . . .
H39C H 1.2029 0.3282 1.0190 0.245 Uiso 1 1 calc R U . . .
C39B C 0.0980(10) -0.1606(3) 0.9823(4) 0.133(2) Uani 1 1 d . . . . .
H39D H -0.0076 -0.1218 0.9860 0.200 Uiso 1 1 calc R U . . .
H39E H 0.1841 -0.1580 1.0153 0.200 Uiso 1 1 calc R U . . .
H39F H 0.0630 -0.2227 1.0094 0.200 Uiso 1 1 calc R U . . .
C40A C 1.3922(10) 0.3072(4) 0.8509(5) 0.142(2) Uani 1 1 d . . . . .
H40A H 1.3011 0.3082 0.8185 0.213 Uiso 1 1 calc R U . . .
H40B H 1.4122 0.2457 0.8986 0.213 Uiso 1 1 calc R U . . .
H40C H 1.5036 0.3282 0.8083 0.213 Uiso 1 1 calc R U . . .
C40B C 0.2323(12) -0.1962(4) 0.8561(5) 0.152(3) Uani 1 1 d . . . . .
H40D H 0.1620 -0.1851 0.8101 0.227 Uiso 1 1 calc R U . . .
H40E H 0.2117 -0.2565 0.9073 0.227 Uiso 1 1 calc R U . . .
H40F H 0.3591 -0.1917 0.8295 0.227 Uiso 1 1 calc R U . . .
F6AA F 0.8176(13) 0.3936(6) 0.8972(8) 0.147(3) Uiso 0.493(12) 1 d . . P A 1
O2AA O 0.5570(7) 0.9001(3) 0.6051(4) 0.0546(19) Uiso 0.493(12) 1 d . . P A 1
F6AB F 0.8580(10) 0.3809(5) 0.8558(6) 0.122(3) Uiso 0.507(12) 1 d . . P A 2
O2AB O 0.5665(10) 0.8928(5) 0.5720(7) 0.093(2) Uiso 0.507(12) 1 d . . P A 2
O2BA O 0.9506(8) 0.3928(4) 0.5457(6) 0.072(2) Uiso 0.493(12) 1 d . . P A 1
C2BA C 0.9235(10) 0.2200(5) 0.6248(7) 0.059(2) Uiso 0.493(12) 1 d . . P A 1
H2BA H 1.0176 0.2131 0.5787 0.071 Uiso 0.493(12) 1 calc R U P A 1
H2BB H 0.9766 0.2436 0.6561 0.071 Uiso 0.493(12) 1 calc R U P A 1
O2BB O 0.9580(7) 0.3903(3) 0.5086(5) 0.0585(19) Uiso 0.507(12) 1 d . . P A 2
C2BB C 0.9167(9) 0.2121(5) 0.5941(6) 0.053(2) Uiso 0.507(12) 1 d . . P A 2
H2BC H 1.0299 0.2327 0.5943 0.063 Uiso 0.507(12) 1 calc R U P A 2
H2BD H 0.9355 0.1936 0.5463 0.063 Uiso 0.507(12) 1 calc R U P A 2

loop_
_atom_site_aniso_label
_atom_site_aniso_U_11
_atom_site_aniso_U_22
_atom_site_aniso_U_33
_atom_site_aniso_U_23
_atom_site_aniso_U_13
_atom_site_aniso_U_12
F24A 0.191(4) 0.167(3) 0.191(4) -0.138(3) -0.006(3) -0.005(3)
F24B 0.146(3) 0.101(2) 0.184(3) -0.089(2) 0.010(2) -0.027(2)
F25A 0.293(7) 0.274(6) 0.087(3) -0.056(3) -0.029(3) -0.089(5)
F25B 0.197(4) 0.174(4) 0.116(3) -0.082(3) 0.025(3) -0.045(3)
F26B 0.146(3) 0.087(2) 0.108(2) 0.0045(17) -0.0057(19) -0.0316(18)
F27A 0.190(4) 0.142(3) 0.355(8) -0.171(5) -0.008(4) 0.020(3)
F27B 0.174(3) 0.0706(19) 0.173(3) -0.059(2) -0.016(2) -0.0116(18)
O23A 0.0633(17) 0.0674(19) 0.115(2) -0.0274(17) -0.0164(15) -0.0158(14)
O23B 0.0478(15) 0.0491(17) 0.140(3) -0.0128(16) -0.0207(15) 0.0004(12)
N36A 0.167(4) 0.047(2) 0.116(3) -0.032(2) -0.056(3) 0.016(2)
N36B 0.144(4) 0.043(2) 0.108(3) -0.022(2) -0.022(3) -0.018(2)
C1A 0.0416(19) 0.059(2) 0.072(2) -0.0167(19) -0.0207(16) 0.0061(16)
C1B 0.0422(18) 0.054(2) 0.058(2) -0.0154(17) -0.0076(15) -0.0113(16)
C2A 0.0396(18) 0.058(2) 0.065(2) -0.0201(18) -0.0150(15) 0.0030(16)
C2B 0.0421(18) 0.0467(19) 0.0491(18) -0.0139(15) -0.0094(14) -0.0070(14)
C3A 0.051(2) 0.052(2) 0.061(2) -0.0173(18) -0.0178(16) 0.0064(16)
C3B 0.0503(19) 0.044(2) 0.0480(18) -0.0128(15) -0.0104(15) -0.0082(15)
C21A 0.038(2) 0.065(3) 0.084(3) -0.008(2) -0.0235(18) 0.0055(17)
C21B 0.0428(19) 0.055(2) 0.063(2) -0.0143(17) -0.0093(16) -0.0129(16)
C22A 0.088(3) 0.080(3) 0.135(4) -0.016(3) -0.038(3) -0.036(3)
C23A 0.062(2) 0.063(2) 0.082(3) -0.030(2) -0.0118(19) -0.0155(19)
C23B 0.045(2) 0.057(2) 0.090(3) -0.021(2) -0.0069(19) 0.0082(16)
C24A 0.104(3) 0.081(3) 0.093(4) -0.049(3) -0.009(3) -0.011(3)
C24B 0.070(3) 0.063(3) 0.124(4) -0.046(3) -0.012(3) -0.003(2)
C25A 0.128(5) 0.138(6) 0.074(4) -0.041(4) -0.011(3) -0.037(4)
C25B 0.095(3) 0.094(4) 0.084(3) -0.042(3) 0.003(3) -0.013(3)
C26A 0.116(4) 0.052(3) 0.122(5) 0.009(3) -0.052(4) -0.007(3)
C26B 0.084(3) 0.058(3) 0.082(3) -0.008(2) -0.013(2) -0.009(2)
C27A 0.097(4) 0.085(4) 0.168(6) -0.070(5) -0.015(4) -0.002(3)
C27B 0.086(3) 0.049(3) 0.111(4) -0.029(3) -0.022(3) 0.003(2)
C28A 0.091(3) 0.094(4) 0.098(3) -0.052(3) 0.000(3) -0.021(3)
C28B 0.077(3) 0.063(3) 0.087(3) -0.028(2) -0.014(2) 0.008(2)
C31A 0.051(2) 0.058(3) 0.068(2) -0.020(2) -0.0227(17) 0.0055(17)
C31B 0.0459(19) 0.051(2) 0.065(2) -0.0160(19) -0.0093(16) -0.0073(16)
C32A 0.057(2) 0.055(3) 0.073(2) -0.020(2) -0.0245(18) 0.0041(17)
C32B 0.0467(19) 0.050(2) 0.077(2) -0.015(2) -0.0147(17) -0.0057(17)
C33A 0.061(2) 0.049(2) 0.071(2) -0.0225(19) -0.0238(18) 0.0012(16)
C33B 0.0468(19) 0.043(2) 0.079(3) -0.0161(19) -0.0150(17) -0.0045(15)
C34A 0.133(4) 0.057(3) 0.079(3) -0.035(2) -0.030(3) 0.007(2)
C34B 0.084(3) 0.051(2) 0.083(3) -0.028(2) -0.005(2) -0.0138(19)
C35A 0.158(5) 0.050(2) 0.071(3) -0.024(2) -0.041(3) 0.010(3)
C35B 0.095(3) 0.047(2) 0.076(3) -0.019(2) -0.002(2) -0.015(2)
C36A 0.097(3) 0.044(2) 0.085(3) -0.024(2) -0.038(2) 0.0045(19)
C36B 0.076(3) 0.040(2) 0.084(3) -0.017(2) -0.022(2) -0.0054(17)
C37A 0.104(3) 0.062(3) 0.092(3) -0.045(2) -0.027(2) 0.013(2)
C37B 0.088(3) 0.057(3) 0.095(3) -0.039(2) -0.024(2) 0.004(2)
C38A 0.094(3) 0.074(3) 0.073(3) -0.036(2) -0.027(2) 0.008(2)
C38B 0.068(2) 0.061(3) 0.076(3) -0.022(2) -0.0110(19) -0.0014(19)
C39A 0.292(10) 0.059(3) 0.123(5) -0.016(3) -0.092(6) 0.021(4)
C39B 0.191(6) 0.057(3) 0.106(4) 0.000(3) -0.014(4) -0.038(3)
C40A 0.190(7) 0.063(3) 0.170(6) -0.059(4) -0.034(5) 0.025(4)
C40B 0.236(8) 0.054(3) 0.162(6) -0.046(4) -0.038(5) -0.014(4)

loop_
_atom_type_symbol
_atom_type_description
_atom_type_scat_dispersion_real
_atom_type_scat_dispersion_imag
_atom_type_scat_source
C C 0.0033 0.0016 'International Tables Vol C Tables 4.2.6.8 and 6.1.1.4'
H H 0.0000 0.0000 'International Tables Vol C Tables 4.2.6.8 and 6.1.1.4'
F F 0.0171 0.0103 'International Tables Vol C Tables 4.2.6.8 and 6.1.1.4'
N N 0.0061 0.0033 'International Tables Vol C Tables 4.2.6.8 and 6.1.1.4'
O O 0.0106 0.0060 'International Tables Vol C Tables 4.2.6.8 and 6.1.1.4'

loop_
_geom_angle_atom_site_label_1
_geom_angle_atom_site_label_2
_geom_angle_atom_site_label_3
_geom_angle
_geom_angle_site_symmetry_1
_geom_angle_site_symmetry_3
_geom_angle_publ_flag
C21A O23A C22A 118.1(4) . . ?
C21B O23B C2BB 121.8(4) . . ?
C21B O23B C2BA 112.7(4) . . ?
C36A N36A C40A 120.6(5) . . ?
C36A N36A C39A 120.3(4) . . ?
C40A N36A C39A 119.1(4) . . ?
C36B N36B C40B 120.2(5) . . ?
C36B N36B C39B 120.9(4) . . ?
C40B N36B C39B 118.4(4) . . ?
C2A C1A C3A 122.2(3) . 2_776 ?
C2A C1A H1A 118.9 . . ?
C3A C1A H1A 118.9 2_776 . ?
C2B C1B C3B 122.8(3) . 2_666 ?
C2B C1B H1B 118.6 . . ?
C3B C1B H1B 118.6 2_666 . ?
C1A C2A C3A 120.1(3) . . ?
C1A C2A C21A 116.8(3) . . ?
C3A C2A C21A 123.1(3) . . ?
C1B C2B C3B 119.3(3) . . ?
C1B C2B C21B 116.4(3) . . ?
C3B C2B C21B 124.3(3) . . ?
C2A C3A C1A 117.7(3) . 2_776 ?
C2A C3A C31A 123.2(3) . . ?
C1A C3A C31A 119.0(3) 2_776 . ?
C1B C3B C2B 117.9(3) 2_666 . ?
C1B C3B C31B 118.2(3) 2_666 . ?
C2B C3B C31B 124.0(3) . . ?
O2AB C21A O23A 113.8(6) . . ?
O23A C21A O2AA 127.3(4) . . ?
O2AB C21A C2A 128.7(5) . . ?
O23A C21A C2A 113.7(3) . . ?
O2AA C21A C2A 118.4(4) . . ?
O2BB C21B O23B 118.5(4) . . ?
O2BA C21B O23B 122.6(4) . . ?
O2BB C21B C2B 123.2(4) . . ?
O2BA C21B C2B 120.5(4) . . ?
O23B C21B C2B 115.2(3) . . ?
O23A C22A C23A 109.2(4) . . ?
O23A C22A H22A 109.9 . . ?
C23A C22A H22A 109.9 . . ?
O23A C22A H22B 109.8 . . ?
C23A C22A H22B 109.8 . . ?
H22A C22A H22B 108.3 . . ?
C28A C23A C24A 118.4(4) . . ?
C28A C23A C22A 121.3(5) . . ?
C24A C23A C22A 120.2(4) . . ?
C24B C23B C28B 117.9(4) . . ?
C24B C23B C2BA 108.2(6) . . ?
C28B C23B C2BA 133.7(6) . . ?
C24B C23B C2BB 129.1(5) . . ?
C28B C23B C2BB 112.9(5) . . ?
F24A C24A C23A 119.8(5) . . ?
F24A C24A C25A 118.9(5) . . ?
C23A C24A C25A 121.2(5) . . ?
F24B C24B C23B 120.5(4) . . ?
F24B C24B C25B 118.0(5) . . ?
C23B C24B C25B 121.5(4) . . ?
F25A C25A C26A 120.5(7) . . ?
F25A C25A C24A 122.1(7) . . ?
C26A C25A C24A 117.4(5) . . ?
F25B C25B C26B 120.2(5) . . ?
F25B C25B C24B 119.7(5) . . ?
C26B C25B C24B 120.1(5) . . ?
C27A C26A F6AB 106.8(8) . . ?
C27A C26A C25A 120.1(5) . . ?
F6AB C26A C25A 133.1(8) . . ?
C27A C26A F6AA 140.1(8) . . ?
C25A C26A F6AA 99.8(8) . . ?
F26B C26B C25B 120.6(5) . . ?
F26B C26B C27B 120.7(5) . . ?
C25B C26B C27B 118.7(4) . . ?
C28A C27A C26A 120.9(5) . . ?
C28A C27A F27A 122.6(8) . . ?
C26A C27A F27A 116.5(7) . . ?
F27B C27B C26B 118.3(4) . . ?
F27B C27B C28B 120.3(5) . . ?
C26B C27B C28B 121.4(4) . . ?
C27A C28A C23A 122.1(5) . . ?
C27A C28A H28A 119.0 . . ?
C23A C28A H28A 119.0 . . ?
C27B C28B C23B 120.4(5) . . ?
C27B C28B H28B 119.8 . . ?
C23B C28B H28B 119.8 . . ?
C32A C31A C3A 179.3(4) . . ?
C32B C31B C3B 178.5(4) . . ?
C31A C32A C33A 177.4(4) . . ?
C31B C32B C33B 177.7(4) . . ?
C38A C33A C34A 116.4(3) . . ?
C38A C33A C32A 121.1(4) . . ?
C34A C33A C32A 122.5(4) . . ?
C38B C33B C34B 117.0(3) . . ?
C38B C33B C32B 121.9(4) . . ?
C34B C33B C32B 121.1(4) . . ?
C35A C34A C33A 121.8(4) . . ?
C35A C34A H34A 119.1 . . ?
C33A C34A H34A 119.1 . . ?
C35B C34B C33B 121.8(4) . . ?
C35B C34B H34B 119.1 . . ?
C33B C34B H34B 119.1 . . ?
C34A C35A C36A 121.6(4) . . ?
C34A C35A H35A 119.2 . . ?
C36A C35A H35A 119.2 . . ?
C34B C35B C36B 121.2(4) . . ?
C34B C35B H35B 119.4 . . ?
C36B C35B H35B 119.4 . . ?
N36A C36A C37A 121.9(4) . . ?
N36A C36A C35A 122.0(4) . . ?
C37A C36A C35A 116.0(3) . . ?
N36B C36B C35B 121.0(4) . . ?
N36B C36B C37B 121.9(4) . . ?
C35B C36B C37B 117.1(3) . . ?
C38A C37A C36A 121.8(4) . . ?
C38A C37A H37A 119.1 . . ?
C36A C37A H37A 119.1 . . ?
C38B C37B C36B 121.3(4) . . ?
C38B C37B H37B 119.4 . . ?
C36B C37B H37B 119.4 . . ?
C33A C38A C37A 122.2(4) . . ?
C33A C38A H38A 118.9 . . ?
C37A C38A H38A 118.9 . . ?
C37B C38B C33B 121.6(4) . . ?
C37B C38B H38B 119.2 . . ?
C33B C38B H38B 119.2 . . ?
N36A C39A H39A 109.5 . . ?
N36A C39A H39B 109.5 . . ?
H39A C39A H39B 109.5 . . ?
N36A C39A H39C 109.5 . . ?
H39A C39A H39C 109.5 . . ?
H39B C39A H39C 109.5 . . ?
N36B C39B H39D 109.5 . . ?
N36B C39B H39E 109.5 . . ?
H39D C39B H39E 109.5 . . ?
N36B C39B H39F 109.5 . . ?
H39D C39B H39F 109.5 . . ?
H39E C39B H39F 109.5 . . ?
N36A C40A H40A 109.5 . . ?
N36A C40A H40B 109.5 . . ?
H40A C40A H40B 109.5 . . ?
N36A C40A H40C 109.5 . . ?
H40A C40A H40C 109.5 . . ?
H40B C40A H40C 109.5 . . ?
N36B C40B H40D 109.5 . . ?
N36B C40B H40E 109.5 . . ?
H40D C40B H40E 109.5 . . ?
N36B C40B H40F 109.5 . . ?
H40D C40B H40F 109.5 . . ?
H40E C40B H40F 109.5 . . ?
C23B C2BA O23B 106.1(5) . . ?
C23B C2BA H2BA 110.5 . . ?
O23B C2BA H2BA 110.5 . . ?
C23B C2BA H2BB 110.5 . . ?
O23B C2BA H2BB 110.5 . . ?
H2BA C2BA H2BB 108.7 . . ?
O23B C2BB C23B 102.8(5) . . ?
O23B C2BB H2BA 111.2 . . ?
C23B C2BB H2BC 111.2 . . ?
O23B C2BB H2BB 111.2 . . ?
C23B C2BB H2BB 111.2 . . ?
H2BD C2BB H2BB 109.1 . . ?

loop_
_geom_bond_atom_site_label_1
_geom_bond_atom_site_label_2
_geom_bond_distance
_geom_bond_site_symmetry_2
_geom_bond_publ_flag
F24A C24A 1.327(5) . ?
F24B C24B 1.334(5) . ?
F25A C25A 1.302(6) . ?
F25B C25B 1.339(6) . ?
F26B C26B 1.333(5) . ?
F27A C27A 1.349(6) . ?
F27B C27B 1.339(5) . ?
O23A C21A 1.315(5) . ?
O23A C22A 1.462(5) . ?
O23B C21B 1.271(4) . ?
O23B C2BB 1.461(7) . ?
O23B C2BA 1.498(8) . ?
N36A C36A 1.371(5) . ?
N36A C40A 1.423(7) . ?
N36A C39A 1.429(8) . ?
N36B C36B 1.374(5) . ?
N36B C40B 1.423(7) . ?
N36B C39B 1.430(7) . ?
C1A C2A 1.378(5) . ?
C1A C3A 1.394(5) 2_776 ?
C1A H1A 0.9300 . ?
C1B C2B 1.377(4) . ?
C1B C3B 1.390(5) 2_666 ?
C1B H1B 0.9300 . ?
C2A C3A 1.394(5) . ?
C2A C21A 1.470(5) . ?
C2B C3B 1.406(4) . ?
C2B C21B 1.491(5) . ?
C3A C1A 1.394(5) 2_776 ?
C3A C31A 1.433(5) . ?
C3B C1B 1.390(5) 2_666 ?
C3B C31B 1.427(5) . ?
C21A O2AB 1.127(8) . ?
C21A O2AA 1.315(7) . ?
C21B O2BB 1.208(6) . ?
C21B O2BA 1.249(7) . ?
C22A C23A 1.487(6) . ?
C22A H22A 0.9700 . ?
C22A H22B 0.9700 . ?
C23A C28A 1.337(6) . ?
C23A C24A 1.339(6) . ?
C23B C24B 1.349(6) . ?
C23B C28B 1.364(6) . ?
C23B C2BA 1.465(8) . ?
C23B C2BB 1.568(8) . ?
C24A C25A 1.378(8) . ?
C24B C25B 1.374(7) . ?
C25A C26A 1.375(9) . ?
C25B C26B 1.341(7) . ?
C26A C27A 1.324(9) . ?
C26A F6AB 1.372(8) . ?
C26A F6AA 1.439(11) . ?
C26B C27B 1.353(7) . ?
C27A C28A 1.317(8) . ?
C27B C28B 1.356(6) . ?
C28A H28A 0.9300 . ?
C28B H28B 0.9300 . ?
C31A C32A 1.196(5) . ?
C31B C32B 1.192(5) . ?
C32A C33A 1.421(5) . ?
C32B C33B 1.431(5) . ?
C33A C38A 1.363(5) . ?
C33A C34A 1.374(6) . ?
C33B C38B 1.371(5) . ?
C33B C34B 1.378(5) . ?
C34A C35A 1.367(6) . ?
C34A H34A 0.9300 . ?
C34B C35B 1.366(5) . ?
C34B H34B 0.9300 . ?
C35A C36A 1.385(6) . ?
C35A H35A 0.9300 . ?
C35B C36B 1.377(6) . ?
C35B H35B 0.9300 . ?
C36A C37A 1.372(6) . ?
C36B C37B 1.382(6) . ?
C37A C38A 1.367(6) . ?
C37A H37A 0.9300 . ?
C37B C38B 1.370(6) . ?
C37B H37B 0.9300 . ?
C38A H38A 0.9300 . ?
C38B H38B 0.9300 . ?
C39A H39A 0.9600 . ?
C39A H39B 0.9600 . ?
C39A H39C 0.9600 . ?
C39B H39D 0.9600 . ?
C39B H39E 0.9600 . ?
C39B H39F 0.9600 . ?
C40A H40A 0.9600 . ?
C40A H40B 0.9600 . ?
C40A H40C 0.9600 . ?
C40B H40D 0.9600 . ?
C40B H40E 0.9600 . ?
C40B H40F 0.9600 . ?
C2BA H2BA 0.9700 . ?
C2BA H2BB 0.9700 . ?
C2BB H2BC 0.9700 . ?
C2BB H2BD 0.9700 . ?

loop_
_publcif_info_cif.paper_type
?
